data_4072942
loop_
_publ_author_name
'Bao, Ming'
'Hayashi, Teruyuki'
'Shimada, Shigeru'

_publ_section_title
;
 Cationic Organobismuth Complex with
 5,6,7,12-Tetrahydrodibenz[c,f][1,5]azabismocine Framework and Its
 Coordination Complexes with Neutral Molecules
;
_journal_issue 7
_journal_name_full Organometallics
_journal_page_first 1816
_journal_paper_doi 10.1021/om0611453
_journal_volume 26
_journal_year 2007
_chemical_formula_moiety 'C18H21BiN 1+, C24BF20 1-, CH4O'
_chemical_formula_sum 'C43 H25 B Bi F20 N O'
_chemical_formula_weight 1170.43
_space_group_IT_number 61
_symmetry_cell_setting orthorhombic
_symmetry_Int_Tables_number 61
_symmetry_space_group_name_Hall '-P 2ac 2ab'
_symmetry_space_group_name_H-M 'P b c a'
_atom_sites_solution_hydrogens geom
_atom_sites_solution_primary heavy
_atom_sites_solution_secondary difmap
_audit_creation_date 2006-06-15
_audit_creation_method 'by CrystalStructure 3.7.0'
_cell_angle_alpha 90.0000
_cell_angle_beta 90.0000
_cell_angle_gamma 90.0000
_cell_formula_units_Z 8
_cell_length_a 21.2482(14)
_cell_length_b 15.8200(11)
_cell_length_c 24.3741(17)
_cell_measurement_reflns_used 4536
_cell_measurement_temperature 153(2)
_cell_measurement_theta_max 21.514
_cell_measurement_theta_min 2.309
_cell_volume 8193.3(10)
_computing_cell_refinement 'Bruker SMART'
_computing_data_collection 'Bruker SMART'
_computing_data_reduction CrystalStructure
_computing_publication_material 'CrystalStructure 3.7.0'
_computing_structure_refinement CRYSTALS
_computing_structure_solution 'DIRDIF99 (PATTY)'
_diffrn_ambient_temperature 153(2)
_diffrn_detector_area_resol_mean '8.366 [pixels/mm]'
_diffrn_measured_fraction_theta_full 0.990
_diffrn_measured_fraction_theta_max 0.959
_diffrn_measurement_device_type 'CCD area detector'
_diffrn_measurement_method 'phi and omega scans'
_diffrn_radiation_monochromator graphite
_diffrn_radiation_source 'fine-focus sealed tube'
_diffrn_radiation_type 'Mo K\a'
_diffrn_radiation_wavelength 0.71069
_diffrn_reflns_av_R_equivalents 0.085
_diffrn_reflns_limit_h_max 24
_diffrn_reflns_limit_h_min -27
_diffrn_reflns_limit_k_max 20
_diffrn_reflns_limit_k_min -20
_diffrn_reflns_limit_l_max 29
_diffrn_reflns_limit_l_min -31
_diffrn_reflns_number 48397
_diffrn_reflns_theta_full 27.50
_diffrn_reflns_theta_max 28.27
_exptl_absorpt_coefficient_mu 4.425
_exptl_absorpt_correction_T_max 0.9548
_exptl_absorpt_correction_T_min 0.3773
_exptl_absorpt_correction_type empirical
_exptl_absorpt_process_details
;
SADABS; Sheldrick 1996
;
_exptl_crystal_colour colorless
_exptl_crystal_density_diffrn 1.898
_exptl_crystal_density_method 'not measured'
_exptl_crystal_description plate
_exptl_crystal_F_000 4520.00
_exptl_crystal_size_max 0.28
_exptl_crystal_size_mid 0.05
_exptl_crystal_size_min 0.01
_refine_diff_density_max 2.52
_refine_diff_density_min -3.49
_refine_ls_extinction_method none
_refine_ls_goodness_of_fit_ref 1.004
_refine_ls_hydrogen_treatment constr
_refine_ls_number_parameters 628
_refine_ls_number_reflns 9325
_refine_ls_R_factor_gt 0.0432
_refine_ls_shift/su_max 0.0000
_refine_ls_structure_factor_coef Fsqd
_refine_ls_weighting_details 'w = 1/[0.0004Fo^2^ + 0.3000\s(Fo^2^) + 0.0800]/(4Fo^2^)'
_refine_ls_weighting_scheme calc
_refine_ls_wR_factor_ref 0.1281
_reflns_number_gt 4244
_reflns_number_total 9738
_reflns_threshold_expression F^2^>2.0\s(F^2^)
_cod_data_source_file om0611453si20061219_122031.cif
_cod_data_source_block Bi-MeOH
_cod_original_formula_sum 'C43 H25 B Bi F20 N O '
_cod_database_code 4072942

loop_
_symmetry_equiv_pos_site_id
_symmetry_equiv_pos_as_xyz
1 +X,+Y,+Z
2 1/2-X,1/2+Y,+Z
3 +X,1/2-Y,1/2+Z
4 1/2-X,-Y,1/2+Z
5 -X,-Y,-Z
6 1/2+X,1/2-Y,-Z
7 -X,1/2+Y,1/2-Z
8 1/2+X,+Y,1/2-Z

loop_
_atom_site_label
_atom_site_type_symbol
_atom_site_fract_x
_atom_site_fract_y
_atom_site_fract_z
_atom_site_U_iso_or_equiv
_atom_site_adp_type
_atom_site_occupancy
_atom_site_symmetry_multiplicity
_atom_site_calc_flag
_atom_site_refinement_flags
Bi(1) Bi 0.262900(10) 0.13778(2) 0.946490(10) 0.04082(8) Uani 1.00 1 d .
F(1) F 0.1299(2) 0.2338(2) 0.87223(19) 0.0457(14) Uani 1.00 1 d .
F(2) F 0.2174(2) 0.2482(3) 0.7974(2) 0.0664(17) Uani 1.00 1 d .
F(3) F 0.1917(2) 0.2165(3) 0.6893(2) 0.076(2) Uani 1.00 1 d .
F(4) F 0.0712(2) 0.1771(2) 0.6593(2) 0.0599(16) Uani 1.00 1 d .
F(5) F -0.0187(2) 0.1638(2) 0.73488(16) 0.0411(13) Uani 1.00 1 d .
F(6) F 0.0753(2) 0.0757(2) 0.90140(17) 0.0431(13) Uani 1.00 1 d .
F(7) F 0.1072(2) 0.0638(2) 1.00703(19) 0.0570(15) Uani 1.00 1 d .
F(8) F 0.0592(2) 0.1732(2) 1.08196(19) 0.0579(16) Uani 1.00 1 d .
F(9) F -0.0215(2) 0.2969(2) 1.04796(18) 0.0447(13) Uani 1.00 1 d .
F(10) F -0.0543(2) 0.3106(2) 0.94438(18) 0.0424(12) Uani 1.00 1 d .
F(11) F 0.03432(18) 0.3627(2) 0.86286(17) 0.0345(11) Uani 1.00 1 d .
F(12) F -0.0176(2) 0.5051(2) 0.82851(18) 0.0397(12) Uani 1.00 1 d .
F(13) F -0.1327(2) 0.5041(2) 0.77815(19) 0.0456(13) Uani 1.00 1 d .
F(14) F -0.1916(2) 0.3538(2) 0.76070(19) 0.0486(14) Uani 1.00 1 d .
F(15) F -0.1404(2) 0.2105(2) 0.79216(19) 0.0430(13) Uani 1.00 1 d .
F(16) F 0.0195(2) 0.0220(2) 0.79535(18) 0.0442(13) Uani 1.00 1 d .
F(17) F -0.0533(2) -0.1125(2) 0.7961(2) 0.0714(18) Uani 1.00 1 d .
F(18) F -0.1650(2) -0.1111(3) 0.8503(2) 0.091(2) Uani 1.00 1 d .
F(19) F -0.2015(2) 0.0325(3) 0.9049(2) 0.089(2) Uani 1.00 1 d .
F(20) F -0.1305(2) 0.1690(2) 0.9032(2) 0.0528(15) Uani 1.00 1 d .
O(1) O 0.2470(4) 0.2182(4) 1.0379(3) 0.107(3) Uani 1.00 1 d .
N(1) N 0.3280(2) 0.0763(3) 0.8754(2) 0.0313(16) Uani 1.00 1 d .
C(1) C 0.3282(3) 0.2414(4) 0.9220(3) 0.036(2) Uani 1.00 1 d .
C(2) C 0.3395(3) 0.3146(4) 0.9513(3) 0.043(2) Uani 1.00 1 d .
C(3) C 0.3780(4) 0.3762(5) 0.9308(3) 0.047(2) Uani 1.00 1 d .
C(4) C 0.4063(3) 0.3639(5) 0.8801(3) 0.049(2) Uani 1.00 1 d .
C(5) C 0.3957(3) 0.2912(4) 0.8509(3) 0.040(2) Uani 1.00 1 d .
C(6) C 0.3562(3) 0.2284(4) 0.8718(3) 0.034(2) Uani 1.00 1 d .
C(7) C 0.3434(3) 0.1499(4) 0.8387(2) 0.034(2) Uani 1.00 1 d .
C(8) C 0.3874(3) 0.0503(4) 0.9036(2) 0.031(2) Uani 1.00 1 d .
C(9) C 0.3791(3) 0.0256(4) 0.9628(3) 0.033(2) Uani 1.00 1 d .
C(10) C 0.4208(3) -0.0300(5) 0.9879(3) 0.043(2) Uani 1.00 1 d .
C(11) C 0.4146(4) -0.0494(5) 1.0437(3) 0.050(2) Uani 1.00 1 d .
C(12) C 0.3668(4) -0.0145(5) 1.0724(3) 0.051(2) Uani 1.00 1 d .
C(13) C 0.3249(3) 0.0417(5) 1.0489(3) 0.044(2) Uani 1.00 1 d .
C(14) C 0.3313(3) 0.0613(4) 0.9937(3) 0.034(2) Uani 1.00 1 d .
C(15) C 0.2961(3) 0.0036(4) 0.8445(3) 0.040(2) Uani 1.00 1 d .
C(16) C 0.2309(4) 0.0322(5) 0.8257(4) 0.065(3) Uani 1.00 1 d .
C(17) C 0.3357(4) -0.0235(5) 0.7955(3) 0.054(2) Uani 1.00 1 d .
C(18) C 0.2874(4) -0.0710(5) 0.8838(4) 0.056(2) Uani 1.00 1 d .
C(19) C 0.2001(7) 0.2830(7) 1.0426(7) 0.159(7) Uani 1.00 1 d .
C(20) C 0.0503(3) 0.1948(4) 0.8085(3) 0.030(2) Uani 1.00 1 d .
C(21) C 0.1116(3) 0.2173(4) 0.8201(3) 0.036(2) Uani 1.00 1 d .
C(22) C 0.1583(3) 0.2251(4) 0.7804(4) 0.048(2) Uani 1.00 1 d .
C(23) C 0.1463(4) 0.2118(4) 0.7275(4) 0.048(2) Uani 1.00 1 d .
C(24) C 0.0858(4) 0.1900(4) 0.7126(3) 0.046(2) Uani 1.00 1 d .
C(25) C 0.0399(4) 0.1838(4) 0.7524(3) 0.035(2) Uani 1.00 1 d .
C(26) C 0.0099(3) 0.1954(4) 0.9165(2) 0.0291(19) Uani 1.00 1 d .
C(27) C 0.0498(3) 0.1322(4) 0.9358(2) 0.033(2) Uani 1.00 1 d .
C(28) C 0.0664(3) 0.1252(4) 0.9905(3) 0.038(2) Uani 1.00 1 d .
C(29) C 0.0421(3) 0.1807(4) 1.0284(3) 0.038(2) Uani 1.00 1 d .
C(30) C 0.0026(3) 0.2427(4) 1.0116(2) 0.033(2) Uani 1.00 1 d .
C(31) C -0.0134(3) 0.2486(4) 0.9565(3) 0.032(2) Uani 1.00 1 d .
C(32) C -0.0499(3) 0.2776(4) 0.8307(2) 0.0291(19) Uani 1.00 1 d .
C(33) C -0.0224(3) 0.3569(4) 0.8375(2) 0.0261(17) Uani 1.00 1 d .
C(34) C -0.0483(3) 0.4320(4) 0.8193(2) 0.029(2) Uani 1.00 1 d .
C(35) C -0.1052(3) 0.4312(4) 0.7946(3) 0.033(2) Uani 1.00 1 d .
C(36) C -0.1354(3) 0.3555(4) 0.7863(2) 0.033(2) Uani 1.00 1 d .
C(37) C -0.1071(3) 0.2817(4) 0.8045(2) 0.032(2) Uani 1.00 1 d .
C(38) C -0.0521(3) 0.1049(4) 0.8476(2) 0.032(2) Uani 1.00 1 d .
C(39) C -0.0359(3) 0.0301(4) 0.8218(3) 0.038(2) Uani 1.00 1 d .
C(40) C -0.0727(5) -0.0415(4) 0.8227(3) 0.053(2) Uani 1.00 1 d .
C(41) C -0.1283(5) -0.0419(5) 0.8498(4) 0.066(3) Uani 1.00 1 d .
C(42) C -0.1467(4) 0.0312(6) 0.8769(4) 0.061(3) Uani 1.00 1 d .
C(43) C -0.1092(4) 0.1001(5) 0.8754(3) 0.048(2) Uani 1.00 1 d .
B(1) B -0.0107(3) 0.1930(4) 0.8509(3) 0.027(2) Uani 1.00 1 d .
H(1) H 0.3199 0.3224 0.9860 0.051 Uiso 1.00 1 c R
H(2) H 0.3854 0.4266 0.9510 0.056 Uiso 1.00 1 c R
H(3) H 0.4332 0.4062 0.8653 0.059 Uiso 1.00 1 c R
H(4) H 0.4154 0.2833 0.8162 0.048 Uiso 1.00 1 c R
H(5) H 0.3077 0.1603 0.8135 0.041 Uiso 1.00 1 c R
H(6) H 0.3809 0.1360 0.8163 0.041 Uiso 1.00 1 c R
H(7) H 0.4180 0.0974 0.9015 0.037 Uiso 1.00 1 c R
H(8) H 0.4056 0.0016 0.8836 0.037 Uiso 1.00 1 c R
H(9) H 0.4534 -0.0553 0.9669 0.051 Uiso 1.00 1 c R
H(10) H 0.4435 -0.0863 1.0613 0.060 Uiso 1.00 1 c R
H(11) H 0.3618 -0.0289 1.1100 0.061 Uiso 1.00 1 c R
H(12) H 0.2922 0.0663 1.0701 0.052 Uiso 1.00 1 c R
H(13) H 0.1998 0.0193 0.8542 0.078 Uiso 1.00 1 c R
H(14) H 0.2195 0.0026 0.7917 0.078 Uiso 1.00 1 c R
H(15) H 0.2315 0.0933 0.8189 0.078 Uiso 1.00 1 c R
H(16) H 0.3231 0.0094 0.7632 0.065 Uiso 1.00 1 c R
H(17) H 0.3291 -0.0838 0.7883 0.065 Uiso 1.00 1 c R
H(18) H 0.3803 -0.0132 0.8033 0.065 Uiso 1.00 1 c R
H(19) H 0.3246 -0.1076 0.8821 0.067 Uiso 1.00 1 c R
H(20) H 0.2501 -0.1033 0.8730 0.067 Uiso 1.00 1 c R
H(21) H 0.2821 -0.0499 0.9213 0.067 Uiso 1.00 1 c R
H(22) H 0.2189 0.3375 1.0327 0.191 Uiso 1.00 1 c R
H(23) H 0.1846 0.2855 1.0804 0.191 Uiso 1.00 1 c R
H(24) H 0.1651 0.2705 1.0178 0.191 Uiso 1.00 1 c R

loop_
_atom_site_aniso_label
_atom_site_aniso_U_11
_atom_site_aniso_U_22
_atom_site_aniso_U_33
_atom_site_aniso_U_12
_atom_site_aniso_U_13
_atom_site_aniso_U_23
Bi(1) 0.03100(14) 0.03356(14) 0.0579(2) 0.00222(14) 0.00998(16) 0.00613(16)
F(1) 0.043(2) 0.040(2) 0.054(3) -0.000(2) -0.014(2) 0.003(2)
F(2) 0.039(2) 0.046(2) 0.114(4) 0.004(2) 0.011(3) 0.001(3)
F(3) 0.084(4) 0.052(3) 0.092(4) 0.006(2) 0.044(3) 0.008(3)
F(4) 0.100(4) 0.036(2) 0.043(3) 0.006(2) 0.019(2) 0.002(2)
F(5) 0.061(3) 0.030(2) 0.032(2) 0.003(2) -0.006(2) -0.0034(18)
F(6) 0.064(3) 0.030(2) 0.035(2) 0.019(2) -0.005(2) -0.006(2)
F(7) 0.088(3) 0.040(2) 0.043(2) 0.028(2) -0.019(2) 0.000(2)
F(8) 0.089(4) 0.055(3) 0.030(2) 0.015(2) -0.011(2) 0.001(2)
F(9) 0.060(3) 0.039(2) 0.035(2) 0.007(2) 0.012(2) -0.009(2)
F(10) 0.050(2) 0.035(2) 0.043(2) 0.017(2) -0.000(2) 0.004(2)
F(11) 0.032(2) 0.0230(19) 0.049(2) -0.0041(19) -0.0104(18) 0.002(2)
F(12) 0.052(2) 0.020(2) 0.047(2) -0.0030(19) -0.012(2) 0.0017(19)
F(13) 0.054(2) 0.030(2) 0.053(2) 0.008(2) -0.019(2) 0.006(2)
F(14) 0.043(2) 0.042(2) 0.061(3) 0.001(2) -0.022(2) 0.002(2)
F(15) 0.046(2) 0.030(2) 0.053(2) -0.010(2) -0.014(2) 0.001(2)
F(16) 0.072(3) 0.023(2) 0.038(2) 0.006(2) -0.006(2) 0.0000(19)
F(17) 0.118(4) 0.025(2) 0.071(3) -0.012(2) -0.028(3) -0.003(2)
F(18) 0.108(4) 0.047(3) 0.119(5) -0.048(3) -0.033(4) 0.030(3)
F(19) 0.066(3) 0.087(4) 0.115(5) -0.035(3) 0.012(3) 0.030(3)
F(20) 0.052(3) 0.050(2) 0.057(3) -0.011(2) 0.013(2) 0.003(2)
O(1) 0.157(8) 0.060(4) 0.104(6) 0.030(5) 0.086(5) 0.014(4)
N(1) 0.037(3) 0.025(3) 0.032(3) -0.004(2) -0.003(2) 0.003(2)
C(1) 0.035(4) 0.028(3) 0.044(4) -0.001(3) -0.003(3) 0.011(3)
C(2) 0.057(5) 0.028(4) 0.043(5) 0.006(3) 0.003(4) -0.001(3)
C(3) 0.058(5) 0.031(4) 0.052(5) 0.001(3) -0.003(4) -0.009(3)
C(4) 0.049(5) 0.028(4) 0.070(6) -0.007(4) -0.006(4) 0.008(4)
C(5) 0.053(5) 0.031(4) 0.037(4) -0.001(3) -0.005(3) 0.004(3)
C(6) 0.033(4) 0.033(4) 0.038(4) -0.003(3) -0.003(3) 0.003(3)
C(7) 0.046(4) 0.026(3) 0.030(4) -0.003(3) -0.007(3) 0.003(3)
C(8) 0.024(3) 0.031(3) 0.037(4) -0.004(3) -0.003(3) 0.003(3)
C(9) 0.029(4) 0.032(4) 0.039(4) -0.007(3) -0.000(3) -0.002(3)
C(10) 0.036(4) 0.050(5) 0.042(5) 0.004(3) -0.006(3) 0.001(4)
C(11) 0.055(5) 0.057(5) 0.038(5) 0.006(4) -0.008(4) 0.008(4)
C(12) 0.071(6) 0.050(5) 0.030(4) -0.016(5) -0.005(4) 0.004(4)
C(13) 0.049(5) 0.040(4) 0.041(4) -0.004(3) 0.011(4) -0.000(4)
C(14) 0.034(4) 0.027(3) 0.041(4) -0.003(3) 0.007(3) 0.004(3)
C(15) 0.043(4) 0.028(4) 0.048(5) -0.010(3) -0.018(4) -0.006(3)
C(16) 0.065(6) 0.047(5) 0.083(7) -0.008(4) -0.032(5) -0.012(5)
C(17) 0.074(6) 0.042(5) 0.046(5) -0.008(4) -0.014(4) -0.014(4)
C(18) 0.055(5) 0.036(4) 0.076(6) -0.019(4) -0.014(4) -0.008(4)
C(19) 0.166(14) 0.064(8) 0.25(2) -0.005(9) 0.148(14) -0.004(10)
C(20) 0.035(4) 0.014(3) 0.042(4) 0.003(2) -0.001(3) 0.005(3)
C(21) 0.042(4) 0.018(3) 0.047(5) 0.007(3) -0.004(3) 0.001(3)
C(22) 0.035(4) 0.017(3) 0.094(7) 0.003(3) 0.012(4) 0.009(4)
C(23) 0.060(6) 0.023(4) 0.061(6) 0.007(4) 0.020(5) 0.005(4)
C(24) 0.086(7) 0.013(3) 0.040(5) 0.006(4) 0.011(4) -0.000(3)
C(25) 0.050(4) 0.013(3) 0.041(4) 0.004(3) 0.003(3) 0.003(3)
C(26) 0.036(4) 0.024(3) 0.027(3) -0.001(3) -0.005(3) -0.002(3)
C(27) 0.043(4) 0.022(3) 0.033(4) 0.002(3) 0.002(3) 0.000(3)
C(28) 0.053(5) 0.026(4) 0.037(4) 0.012(3) -0.010(3) 0.006(3)
C(29) 0.048(5) 0.038(4) 0.027(4) 0.002(3) -0.006(3) -0.003(3)
C(30) 0.041(4) 0.033(4) 0.026(4) -0.002(3) 0.002(3) -0.002(3)
C(31) 0.036(4) 0.019(3) 0.042(4) 0.003(3) 0.004(3) 0.004(3)
C(32) 0.035(4) 0.029(3) 0.024(3) 0.004(3) -0.001(3) 0.003(3)
C(33) 0.028(3) 0.026(3) 0.025(3) -0.001(3) -0.006(2) 0.001(3)
C(34) 0.036(4) 0.018(3) 0.032(4) -0.002(3) -0.001(3) -0.001(3)
C(35) 0.043(4) 0.022(3) 0.033(4) 0.004(3) -0.010(3) -0.003(3)
C(36) 0.029(3) 0.033(4) 0.036(4) -0.001(3) -0.012(3) -0.006(3)
C(37) 0.042(4) 0.022(3) 0.031(4) -0.005(3) -0.002(3) -0.004(3)
C(38) 0.045(4) 0.024(3) 0.026(3) -0.003(3) -0.004(3) 0.003(3)
C(39) 0.048(5) 0.024(3) 0.043(4) -0.004(3) -0.015(4) 0.008(3)
C(40) 0.089(7) 0.021(4) 0.048(5) -0.012(4) -0.026(5) 0.006(3)
C(41) 0.077(7) 0.042(5) 0.079(7) -0.038(5) -0.029(6) 0.026(5)
C(42) 0.052(6) 0.053(6) 0.078(7) -0.019(4) -0.004(5) 0.024(5)
C(43) 0.060(6) 0.038(4) 0.046(5) -0.012(4) -0.003(4) 0.008(4)
B(1) 0.026(4) 0.018(3) 0.039(5) -0.001(3) -0.001(3) 0.004(3)

loop_
_atom_type_symbol
_atom_type_description
_atom_type_scat_dispersion_real
_atom_type_scat_dispersion_imag
_atom_type_scat_source
C C 0.003 0.002
;
International Tables for Crystallography
(1992, Vol. C, Tables 4.2.6.8 and 6.1.1.4)
;
H H 0.000 0.000
;
International Tables for Crystallography
(1992, Vol. C, Table 6.1.1.4)
;
N N 0.006 0.003
;
International Tables for Crystallography
(1992, Vol. C, Tables 4.2.6.8 and 6.1.1.4)
;
O O 0.011 0.006
;
International Tables for Crystallography
(1992, Vol. C, Tables 4.2.6.8 and 6.1.1.4)
;
B B 0.001 0.001
;
International Tables for Crystallography
(1992, Vol. C, Tables 4.2.6.8 and 6.1.1.4)
;
Bi Bi -4.108 10.257
;
International Tables for Crystallography
(1992, Vol. C, Tables 4.2.6.8 and 6.1.1.4)
;
F F 0.017 0.010
;
International Tables for Crystallography
(1992, Vol. C, Tables 4.2.6.8 and 6.1.1.4)
;

loop_
_geom_angle_atom_site_label_1
_geom_angle_atom_site_label_2
_geom_angle_atom_site_label_3
_geom_angle
O(1) Bi(1) N(1) 152.7(2)
O(1) Bi(1) C(1) 87.2(2)
O(1) Bi(1) C(14) 84.7(2)
N(1) Bi(1) C(1) 75.4(2)
N(1) Bi(1) C(14) 77.1(2)
C(1) Bi(1) C(14) 97.6(2)
Bi(1) O(1) C(19) 120.8(8)
Bi(1) N(1) C(7) 103.8(3)
Bi(1) N(1) C(8) 105.4(4)
Bi(1) N(1) C(15) 113.6(4)
C(7) N(1) C(8) 107.6(5)
C(7) N(1) C(15) 112.6(5)
C(8) N(1) C(15) 113.1(5)
Bi(1) C(1) C(2) 125.9(5)
Bi(1) C(1) C(6) 113.4(5)
C(2) C(1) C(6) 120.6(7)
C(1) C(2) C(3) 120.8(7)
C(2) C(3) C(4) 119.0(7)
C(3) C(4) C(5) 120.6(7)
C(4) C(5) C(6) 120.4(7)
C(1) C(6) C(5) 118.6(6)
C(1) C(6) C(7) 121.3(6)
C(5) C(6) C(7) 120.0(6)
N(1) C(7) C(6) 111.1(5)
N(1) C(8) C(9) 114.3(5)
C(8) C(9) C(10) 120.6(6)
C(8) C(9) C(14) 120.2(6)
C(10) C(9) C(14) 119.2(7)
C(9) C(10) C(11) 120.3(7)
C(10) C(11) C(12) 119.0(8)
C(11) C(12) C(13) 122.1(7)
C(12) C(13) C(14) 118.9(7)
Bi(1) C(14) C(9) 115.0(5)
Bi(1) C(14) C(13) 124.2(5)
C(9) C(14) C(13) 120.5(6)
N(1) C(15) C(16) 109.0(6)
N(1) C(15) C(17) 110.6(6)
N(1) C(15) C(18) 109.0(6)
C(16) C(15) C(17) 110.3(7)
C(16) C(15) C(18) 107.9(6)
C(17) C(15) C(18) 109.9(6)
C(21) C(20) C(25) 112.6(6)
C(21) C(20) B(1) 127.8(6)
C(25) C(20) B(1) 119.0(6)
F(1) C(21) C(20) 120.9(6)
F(1) C(21) C(22) 115.5(7)
C(20) C(21) C(22) 123.6(7)
F(2) C(22) C(21) 117.8(8)
F(2) C(22) C(23) 120.6(8)
C(21) C(22) C(23) 121.6(8)
F(3) C(23) C(22) 121.7(8)
F(3) C(23) C(24) 120.0(8)
C(22) C(23) C(24) 118.2(8)
F(4) C(24) C(23) 120.3(8)
F(4) C(24) C(25) 120.2(8)
C(23) C(24) C(25) 119.5(8)
F(5) C(25) C(20) 119.0(6)
F(5) C(25) C(24) 116.5(7)
C(20) C(25) C(24) 124.5(7)
C(27) C(26) C(31) 114.7(6)
C(27) C(26) B(1) 118.1(5)
C(31) C(26) B(1) 126.9(6)
F(6) C(27) C(26) 120.9(6)
F(6) C(27) C(28) 116.5(6)
C(26) C(27) C(28) 122.6(6)
F(7) C(28) C(27) 120.3(6)
F(7) C(28) C(29) 119.7(6)
C(27) C(28) C(29) 120.0(7)
F(8) C(29) C(28) 119.3(6)
F(8) C(29) C(30) 121.2(6)
C(28) C(29) C(30) 119.5(7)
F(9) C(30) C(29) 120.2(6)
F(9) C(30) C(31) 120.3(6)
C(29) C(30) C(31) 119.5(6)
F(10) C(31) C(26) 121.5(6)
F(10) C(31) C(30) 114.8(6)
C(26) C(31) C(30) 123.6(6)
C(33) C(32) C(37) 112.5(6)
C(33) C(32) B(1) 118.9(6)
C(37) C(32) B(1) 128.5(6)
F(11) C(33) C(32) 119.0(5)
F(11) C(33) C(34) 116.2(5)
C(32) C(33) C(34) 124.8(6)
F(12) C(34) C(33) 119.5(6)
F(12) C(34) C(35) 121.1(6)
C(33) C(34) C(35) 119.4(6)
F(13) C(35) C(34) 120.7(6)
F(13) C(35) C(36) 119.8(6)
C(34) C(35) C(36) 119.5(6)
F(14) C(36) C(35) 120.0(6)
F(14) C(36) C(37) 121.1(6)
C(35) C(36) C(37) 119.0(6)
F(15) C(37) C(32) 121.5(6)
F(15) C(37) C(36) 113.6(6)
C(32) C(37) C(36) 124.9(6)
C(39) C(38) C(43) 113.0(6)
C(39) C(38) B(1) 127.8(6)
C(43) C(38) B(1) 119.2(6)
F(16) C(39) C(38) 121.0(6)
F(16) C(39) C(40) 115.3(6)
C(38) C(39) C(40) 123.7(7)
F(17) C(40) C(39) 119.9(8)
F(17) C(40) C(41) 119.5(8)
C(39) C(40) C(41) 120.6(8)
F(18) C(41) C(40) 121.0(8)
F(18) C(41) C(42) 120.7(9)
C(40) C(41) C(42) 118.3(8)
F(19) C(42) C(41) 119.8(8)
F(19) C(42) C(43) 120.7(8)
C(41) C(42) C(43) 119.5(9)
F(20) C(43) C(38) 119.2(7)
F(20) C(43) C(42) 115.9(8)
C(38) C(43) C(42) 124.9(8)
C(20) B(1) C(26) 113.3(5)
C(20) B(1) C(32) 101.1(5)
C(20) B(1) C(38) 113.6(5)
C(26) B(1) C(32) 113.8(5)
C(26) B(1) C(38) 102.0(5)
C(32) B(1) C(38) 113.6(5)
C(1) C(2) H(1) 119.4
C(3) C(2) H(1) 119.7
C(2) C(3) H(2) 120.5
C(4) C(3) H(2) 120.5
C(3) C(4) H(3) 119.9
C(5) C(4) H(3) 119.6
C(4) C(5) H(4) 119.9
C(6) C(5) H(4) 119.7
N(1) C(7) H(5) 109.4
N(1) C(7) H(6) 109.3
C(6) C(7) H(5) 109.5
C(6) C(7) H(6) 109.4
H(5) C(7) H(6) 108.0
N(1) C(8) H(7) 108.8
N(1) C(8) H(8) 108.6
C(9) C(8) H(7) 108.7
C(9) C(8) H(8) 108.5
H(7) C(8) H(8) 107.6
C(9) C(10) H(9) 119.8
C(11) C(10) H(9) 119.8
C(10) C(11) H(10) 120.9
C(12) C(11) H(10) 120.2
C(11) C(12) H(11) 119.1
C(13) C(12) H(11) 118.8
C(12) C(13) H(12) 120.5
C(14) C(13) H(12) 120.6
C(15) C(16) H(13) 109.6
C(15) C(16) H(14) 109.6
C(15) C(16) H(15) 109.3
H(13) C(16) H(14) 109.5
H(13) C(16) H(15) 109.5
H(14) C(16) H(15) 109.5
C(15) C(17) H(16) 109.3
C(15) C(17) H(17) 109.6
C(15) C(17) H(18) 109.5
H(16) C(17) H(17) 109.5
H(16) C(17) H(18) 109.5
H(17) C(17) H(18) 109.5
C(15) C(18) H(19) 109.4
C(15) C(18) H(20) 109.4
C(15) C(18) H(21) 109.5
H(19) C(18) H(20) 109.5
H(19) C(18) H(21) 109.5
H(20) C(18) H(21) 109.5
O(1) C(19) H(22) 109.1
O(1) C(19) H(23) 109.8
O(1) C(19) H(24) 109.5
H(22) C(19) H(23) 109.5
H(22) C(19) H(24) 109.5
H(23) C(19) H(24) 109.5

loop_
_geom_bond_atom_site_label_1
_geom_bond_atom_site_label_2
_geom_bond_distance
Bi(1) O(1) 2.588(7)
Bi(1) N(1) 2.421(5)
Bi(1) C(1) 2.228(7)
Bi(1) C(14) 2.214(7)
F(1) C(21) 1.354(9)
F(2) C(22) 1.372(9)
F(3) C(23) 1.344(11)
F(4) C(24) 1.353(9)
F(5) C(25) 1.353(9)
F(6) C(27) 1.341(8)
F(7) C(28) 1.363(8)
F(8) C(29) 1.360(9)
F(9) C(30) 1.336(8)
F(10) C(31) 1.343(8)
F(11) C(33) 1.359(7)
F(12) C(34) 1.346(7)
F(13) C(35) 1.354(8)
F(14) C(36) 1.348(8)
F(15) C(37) 1.362(8)
F(16) C(39) 1.347(9)
F(17) C(40) 1.363(9)
F(18) C(41) 1.345(11)
F(19) C(42) 1.349(11)
F(20) C(43) 1.361(9)
O(1) C(19) 1.433(16)
N(1) C(7) 1.504(8)
N(1) C(8) 1.494(9)
N(1) C(15) 1.533(9)
C(1) C(2) 1.383(10)
C(1) C(6) 1.377(11)
C(2) C(3) 1.367(11)
C(3) C(4) 1.389(12)
C(4) C(5) 1.372(11)
C(5) C(6) 1.396(10)
C(6) C(7) 1.505(10)
C(8) C(9) 1.507(10)
C(9) C(10) 1.390(10)
C(9) C(14) 1.383(10)
C(10) C(11) 1.401(11)
C(11) C(12) 1.352(12)
C(12) C(13) 1.383(12)
C(13) C(14) 1.387(11)
C(15) C(16) 1.530(12)
C(15) C(17) 1.523(11)
C(15) C(18) 1.530(11)
C(20) C(21) 1.380(10)
C(20) C(25) 1.395(11)
C(20) B(1) 1.659(10)
C(21) C(22) 1.390(12)
C(22) C(23) 1.331(14)
C(23) C(24) 1.379(13)
C(24) C(25) 1.379(12)
C(26) C(27) 1.392(10)
C(26) C(31) 1.380(10)
C(26) B(1) 1.657(11)
C(27) C(28) 1.383(10)
C(28) C(29) 1.375(10)
C(29) C(30) 1.354(10)
C(30) C(31) 1.389(10)
C(32) C(33) 1.394(9)
C(32) C(37) 1.376(10)
C(32) B(1) 1.652(10)
C(33) C(34) 1.381(9)
C(34) C(35) 1.350(10)
C(35) C(36) 1.375(10)
C(36) C(37) 1.386(10)
C(38) C(39) 1.384(10)
C(38) C(43) 1.393(11)
C(38) B(1) 1.650(10)
C(39) C(40) 1.376(11)
C(40) C(41) 1.353(15)
C(41) C(42) 1.388(14)
C(42) C(43) 1.351(13)
C(2) H(1) 0.950
C(3) H(2) 0.950
C(4) H(3) 0.950
C(5) H(4) 0.950
C(7) H(5) 0.990
C(7) H(6) 0.990
C(8) H(7) 0.990
C(8) H(8) 0.990
C(10) H(9) 0.950
C(11) H(10) 0.950
C(12) H(11) 0.950
C(13) H(12) 0.950
C(16) H(13) 0.980
C(16) H(14) 0.980
C(16) H(15) 0.980
C(17) H(16) 0.980
C(17) H(17) 0.980
C(17) H(18) 0.980
C(18) H(19) 0.980
C(18) H(20) 0.980
C(18) H(21) 0.980
C(19) H(22) 0.980
C(19) H(23) 0.980
C(19) H(24) 0.980
